data_7113634
loop_
_publ_author_name
'Driess, Matthias'
'Merz, Klaus'
'Mons\'e, Christian'

_publ_section_title
;
 Synthesis of the first fluoro(phosphanyl)- and diphosphanyl-stannanes
 and surprising formation of [P(SnMe3)4]+SiF5-
;
_journal_coden_ASTM CHCOFS
_journal_issue 20
_journal_name_full
;
 Chemical Communications (Cambridge, United Kingdom)
;
_journal_page_first 2608
_journal_page_last 2609
_journal_paper_doi 10.1039/b308660g
_journal_year 2003
_chemical_formula_sum 'C60 H94 P2 Sn2'
_chemical_formula_weight 1114.67
_space_group_IT_number 2
_symmetry_cell_setting triclinic
_symmetry_space_group_name_Hall '-P 1'
_symmetry_space_group_name_H-M 'P -1'
_atom_sites_solution_hydrogens geom
_atom_sites_solution_primary direct
_atom_sites_solution_secondary difmap
_audit_creation_method SHELXL-97
_cell_angle_alpha 103.08(3)
_cell_angle_beta 91.27(3)
_cell_angle_gamma 101.45(3)
_cell_formula_units_Z 2
_cell_length_a 10.538(4)
_cell_length_b 16.379(7)
_cell_length_c 17.760(7)
_cell_measurement_reflns_used 34
_cell_measurement_temperature 203(2)
_cell_measurement_theta_max 16.4
_cell_measurement_theta_min 3.2
_cell_volume 2919(2)
_computing_cell_refinement 'SAINT (Siemens, 1996)'
_computing_data_collection 'SMART (Siemens, 1996)'
_computing_data_reduction 'SAINT (Siemens, 1996)'
_computing_molecular_graphics 'SHELXTL (Siemens, 1996)'
_computing_publication_material 'SHELXTL (Siemens, 1996)'
_computing_structure_refinement 'SHELXTL (Siemens, 1996)'
_computing_structure_solution 'SHELXTL (Siemens, 1996)'
_diffrn_ambient_temperature 203(2)
_diffrn_measured_fraction_theta_full 0.965
_diffrn_measured_fraction_theta_max 0.965
_diffrn_measurement_device_type 'Bruker axs CCD 1000'
_diffrn_measurement_method omega-scan
_diffrn_radiation_monochromator graphite
_diffrn_radiation_source 'fine-focus sealed tube'
_diffrn_radiation_type MoK\a
_diffrn_radiation_wavelength 0.71073
_diffrn_reflns_av_R_equivalents 0.0563
_diffrn_reflns_av_sigmaI/netI 0.0545
_diffrn_reflns_limit_h_max 12
_diffrn_reflns_limit_h_min -12
_diffrn_reflns_limit_k_max 17
_diffrn_reflns_limit_k_min -19
_diffrn_reflns_limit_l_max 21
_diffrn_reflns_limit_l_min -21
_diffrn_reflns_number 24233
_diffrn_reflns_theta_full 25.66
_diffrn_reflns_theta_max 25.66
_diffrn_reflns_theta_min 1.95
_exptl_absorpt_coefficient_mu 0.945
_exptl_absorpt_correction_T_max 0.82345
_exptl_absorpt_correction_T_min 0.74532
_exptl_absorpt_correction_type empirical
_exptl_crystal_colour colorless
_exptl_crystal_density_diffrn 1.268
_exptl_crystal_density_method 'not measured'
_exptl_crystal_description needle
_exptl_crystal_F_000 1168
_exptl_crystal_size_max 0.3
_exptl_crystal_size_mid 0.1
_exptl_crystal_size_min 0.1
_refine_diff_density_max 0.440
_refine_diff_density_min -0.702
_refine_diff_density_rms 0.088
_refine_ls_extinction_method none
_refine_ls_goodness_of_fit_ref 0.966
_refine_ls_hydrogen_treatment mixed
_refine_ls_matrix_type full
_refine_ls_number_parameters 585
_refine_ls_number_reflns 10684
_refine_ls_number_restraints 0
_refine_ls_restrained_S_all 0.966
_refine_ls_R_factor_all 0.0478
_refine_ls_R_factor_gt 0.0326
_refine_ls_shift/su_max 0.001
_refine_ls_shift/su_mean 0.000
_refine_ls_structure_factor_coef Fsqd
_refine_ls_weighting_details
;
calc w=1/[\s^2^(Fo^2^)+(0.0414P)^2^+0.0000P] where
P=(Fo^2^+2Fc^2^)/3
;
_refine_ls_weighting_scheme calc
_refine_ls_wR_factor_gt 0.0730
_refine_ls_wR_factor_ref 0.0789
_reflns_number_gt 8356
_reflns_number_total 10684
_reflns_threshold_expression >2sigma(I)
_cod_duplicate_entry 7104854
_cod_data_source_file b308660g.txt
_cod_data_source_block md148
_cod_original_cell_volume 2919.4(19)
_cod_original_sg_symbol_H-M P-1
_cod_database_code 7113634

loop_
_symmetry_equiv_pos_as_xyz
'x, y, z'
'-x, -y, -z'

loop_
_atom_site_label
_atom_site_type_symbol
_atom_site_fract_x
_atom_site_fract_y
_atom_site_fract_z
_atom_site_U_iso_or_equiv
_atom_site_adp_type
_atom_site_occupancy
_atom_site_symmetry_multiplicity
_atom_site_calc_flag
_atom_site_refinement_flags
Sn1 Sn 0.221507(19) 0.257608(12) 0.189637(11) 0.02343(6) Uani 1 1 d .
C17 C 0.2401(3) 0.4053(2) 0.34061(17) 0.0321(7) Uani 1 1 d .
Sn2 Sn 0.328691(18) 0.111327(12) 0.266814(11) 0.02342(6) Uani 1 1 d .
P1 P 0.11740(8) 0.10513(5) 0.19245(5) 0.02857(18) Uani 1 1 d .
P2 P 0.44769(8) 0.23730(5) 0.21653(5) 0.03139(19) Uani 1 1 d .
C1 C 0.1987(3) 0.30030(18) 0.08346(16) 0.0236(6) Uani 1 1 d .
C16 C 0.1602(3) 0.35453(18) 0.27585(16) 0.0263(7) Uani 1 1 d .
C31 C 0.3839(3) -0.00980(19) 0.22522(16) 0.0252(6) Uani 1 1 d .
C32 C 0.4888(3) -0.01986(19) 0.18010(17) 0.0290(7) Uani 1 1 d .
C3 C 0.0946(3) 0.2908(2) -0.04125(17) 0.0299(7) Uani 1 1 d .
H3A H 0.0384 0.2583 -0.0841 0.036 Uiso 1 1 calc R
C6 C 0.2636(3) 0.38311(19) 0.08317(17) 0.0273(7) Uani 1 1 d .
C21 C 0.0422(3) 0.37540(19) 0.25922(17) 0.0285(7) Uani 1 1 d .
C46 C 0.3232(3) 0.14486(19) 0.39175(17) 0.0293(7) Uani 1 1 d .
C7 C 0.0472(3) 0.16125(19) 0.01285(17) 0.0291(7) Uani 1 1 d .
H7A H 0.0471 0.1511 0.0657 0.035 Uiso 1 1 calc R
C36 C 0.2996(3) -0.08309(19) 0.23605(17) 0.0276(7) Uani 1 1 d .
C2 C 0.1150(3) 0.25351(18) 0.01942(16) 0.0242(6) Uani 1 1 d .
C4 C 0.1537(3) 0.3740(2) -0.04102(18) 0.0303(7) Uani 1 1 d .
C5 C 0.2387(3) 0.41837(19) 0.02110(18) 0.0313(7) Uani 1 1 d .
H5A H 0.2818 0.4747 0.0220 0.038 Uiso 1 1 calc R
C33 C 0.5009(3) -0.1009(2) 0.14292(18) 0.0335(7) Uani 1 1 d .
H33A H 0.5700 -0.1070 0.1110 0.040 Uiso 1 1 calc R
C47 C 0.4410(3) 0.1646(2) 0.43559(18) 0.0372(8) Uani 1 1 d .
C13 C 0.3604(3) 0.4372(2) 0.14725(19) 0.0340(7) Uani 1 1 d .
H13A H 0.3619 0.4042 0.1875 0.041 Uiso 1 1 calc R
C35 C 0.3173(3) -0.1625(2) 0.19876(18) 0.0334(7) Uani 1 1 d .
H35A H 0.2601 -0.2114 0.2064 0.040 Uiso 1 1 calc R
C18 C 0.2024(3) 0.4770(2) 0.38205(19) 0.0399(8) Uani 1 1 d .
H18A H 0.2566 0.5118 0.4249 0.048 Uiso 1 1 calc R
C28 C -0.0563(3) 0.3202(2) 0.19564(18) 0.0309(7) Uani 1 1 d .
H28A H -0.0185 0.2717 0.1686 0.037 Uiso 1 1 calc R
C8 C -0.0923(3) 0.1404(2) -0.0194(2) 0.0411(8) Uani 1 1 d .
H8A H -0.1296 0.0806 -0.0221 0.062 Uiso 1 1 calc R
H8B H -0.0958 0.1509 -0.0710 0.062 Uiso 1 1 calc R
H8C H -0.1413 0.1763 0.0140 0.062 Uiso 1 1 calc R
C34 C 0.4158(3) -0.1731(2) 0.15066(18) 0.0318(7) Uani 1 1 d .
C37 C 0.5957(3) 0.0537(2) 0.17227(19) 0.0334(7) Uani 1 1 d .
H37A H 0.5759 0.1069 0.2043 0.040 Uiso 1 1 calc R
C22 C 0.3636(3) 0.3846(2) 0.36881(18) 0.0383(8) Uani 1 1 d .
H22A H 0.3688 0.3269 0.3383 0.046 Uiso 1 1 calc R
C50 C 0.2181(3) 0.1702(2) 0.51026(18) 0.0383(8) Uani 1 1 d .
H50A H 0.1411 0.1720 0.5357 0.046 Uiso 1 1 calc R
C10 C 0.1284(3) 0.4144(2) -0.1073(2) 0.0396(8) Uani 1 1 d .
H10A H 0.1722 0.4756 -0.0923 0.048 Uiso 1 1 calc R
C49 C 0.3321(4) 0.1909(2) 0.55407(18) 0.0402(8) Uani 1 1 d .
C58 C 0.0765(3) 0.1244(2) 0.38944(19) 0.0407(8) Uani 1 1 d .
H58A H 0.0866 0.1009 0.3339 0.049 Uiso 1 1 calc R
C51 C 0.2094(3) 0.1466(2) 0.43006(18) 0.0323(7) Uani 1 1 d .
C14 C 0.3209(4) 0.5197(2) 0.1849(2) 0.0504(10) Uani 1 1 d .
H14A H 0.2338 0.5071 0.2018 0.076 Uiso 1 1 calc R
H14B H 0.3229 0.5552 0.1478 0.076 Uiso 1 1 calc R
H14C H 0.3807 0.5500 0.2292 0.076 Uiso 1 1 calc R
C11 C -0.0155(4) 0.4099(3) -0.1225(2) 0.0572(11) Uani 1 1 d .
H11A H -0.0282 0.4362 -0.1650 0.086 Uiso 1 1 calc R
H11B H -0.0490 0.4401 -0.0763 0.086 Uiso 1 1 calc R
H11C H -0.0611 0.3504 -0.1358 0.086 Uiso 1 1 calc R
C55 C 0.3357(4) 0.2164(3) 0.64142(19) 0.0554(11) Uani 1 1 d .
H55A H 0.2505 0.2310 0.6533 0.066 Uiso 1 1 calc R
C23 C 0.3650(4) 0.3815(2) 0.45388(19) 0.0463(9) Uani 1 1 d .
H23A H 0.2885 0.3415 0.4623 0.069 Uiso 1 1 calc R
H23B H 0.3652 0.4381 0.4857 0.069 Uiso 1 1 calc R
H23C H 0.4423 0.3629 0.4679 0.069 Uiso 1 1 calc R
C29 C -0.0887(4) 0.3673(2) 0.1358(2) 0.0440(9) Uani 1 1 d .
H29A H -0.0095 0.3909 0.1145 0.066 Uiso 1 1 calc R
H29B H -0.1302 0.4134 0.1601 0.066 Uiso 1 1 calc R
H29C H -0.1469 0.3277 0.0945 0.066 Uiso 1 1 calc R
C40 C 0.4272(3) -0.2620(2) 0.1083(2) 0.0407(8) Uani 1 1 d .
H40A H 0.4006 -0.3002 0.1436 0.049 Uiso 1 1 calc R
C25 C 0.0570(4) 0.5824(2) 0.4090(2) 0.0542(10) Uani 1 1 d .
H25A H 0.1018 0.5951 0.4612 0.065 Uiso 1 1 calc R
C12 C 0.1839(4) 0.3735(3) -0.1802(2) 0.0544(10) Uani 1 1 d .
H12A H 0.1661 0.4006 -0.2214 0.082 Uiso 1 1 calc R
H12B H 0.1444 0.3129 -0.1952 0.082 Uiso 1 1 calc R
H12C H 0.2770 0.3806 -0.1711 0.082 Uiso 1 1 calc R
C30 C -0.1797(3) 0.2827(2) 0.2298(2) 0.0498(10) Uani 1 1 d .
H30A H -0.2418 0.2475 0.1883 0.075 Uiso 1 1 calc R
H30B H -0.2168 0.3289 0.2589 0.075 Uiso 1 1 calc R
H30C H -0.1591 0.2480 0.2641 0.075 Uiso 1 1 calc R
C19 C 0.0889(4) 0.5006(2) 0.36388(19) 0.0397(8) Uani 1 1 d .
C24 C 0.4834(3) 0.4472(3) 0.3550(2) 0.0541(10) Uani 1 1 d .
H24A H 0.4819 0.4489 0.3008 0.081 Uiso 1 1 calc R
H24B H 0.5608 0.4286 0.3688 0.081 Uiso 1 1 calc R
H24C H 0.4840 0.5039 0.3867 0.081 Uiso 1 1 calc R
C38 C 0.6024(4) 0.0638(2) 0.0895(2) 0.0585(12) Uani 1 1 d .
H38A H 0.5185 0.0699 0.0706 0.088 Uiso 1 1 calc R
H38B H 0.6258 0.0137 0.0570 0.088 Uiso 1 1 calc R
H38C H 0.6673 0.1144 0.0879 0.088 Uiso 1 1 calc R
C9 C 0.1247(4) 0.1025(2) -0.0344(2) 0.0448(9) Uani 1 1 d .
H9A H 0.0816 0.0434 -0.0388 0.067 Uiso 1 1 calc R
H9B H 0.2109 0.1128 -0.0092 0.067 Uiso 1 1 calc R
H9C H 0.1316 0.1136 -0.0857 0.067 Uiso 1 1 calc R
C59 C -0.0149(4) 0.0550(3) 0.4173(3) 0.0579(11) Uani 1 1 d .
H59A H 0.0250 0.0059 0.4140 0.087 Uiso 1 1 calc R
H59B H -0.0955 0.0378 0.3850 0.087 Uiso 1 1 calc R
H59C H -0.0326 0.0770 0.4706 0.087 Uiso 1 1 calc R
C39 C 0.7252(3) 0.0437(2) 0.2046(3) 0.0559(11) Uani 1 1 d .
H39A H 0.7929 0.0913 0.1992 0.084 Uiso 1 1 calc R
H39B H 0.7452 -0.0097 0.1762 0.084 Uiso 1 1 calc R
H39C H 0.7202 0.0431 0.2589 0.084 Uiso 1 1 calc R
C60 C 0.0178(4) 0.2013(3) 0.3940(3) 0.0611(12) Uani 1 1 d .
H60A H 0.0778 0.2450 0.3763 0.092 Uiso 1 1 calc R
H60B H 0.0000 0.2238 0.4472 0.092 Uiso 1 1 calc R
H60C H -0.0626 0.1851 0.3614 0.092 Uiso 1 1 calc R
C48 C 0.4433(3) 0.1871(2) 0.51569(19) 0.0435(9) Uani 1 1 d .
H48A H 0.5234 0.2001 0.5447 0.052 Uiso 1 1 calc R
C20 C 0.0092(3) 0.4472(2) 0.30304(18) 0.0360(8) Uani 1 1 d .
H20A H -0.0706 0.4603 0.2911 0.043 Uiso 1 1 calc R
C43 C 0.1940(3) -0.0782(2) 0.29188(18) 0.0328(7) Uani 1 1 d .
H43A H 0.1826 -0.0182 0.3048 0.039 Uiso 1 1 calc R
C52 C 0.5698(3) 0.1626(3) 0.4000(2) 0.0493(10) Uani 1 1 d .
H52A H 0.5519 0.1453 0.3430 0.059 Uiso 1 1 calc R
C41 C 0.5599(4) -0.2709(3) 0.0871(2) 0.0589(11) Uani 1 1 d .
H41A H 0.5581 -0.3297 0.0601 0.088 Uiso 1 1 calc R
H41B H 0.6175 -0.2559 0.1336 0.088 Uiso 1 1 calc R
H41C H 0.5907 -0.2331 0.0535 0.088 Uiso 1 1 calc R
C15 C 0.4962(3) 0.4532(3) 0.1198(2) 0.0604(12) Uani 1 1 d .
H15A H 0.5182 0.3989 0.0958 0.091 Uiso 1 1 calc R
H15B H 0.5575 0.4826 0.1636 0.091 Uiso 1 1 calc R
H15C H 0.4999 0.4883 0.0823 0.091 Uiso 1 1 calc R
C42 C 0.3318(4) -0.2929(3) 0.0383(2) 0.0562(11) Uani 1 1 d .
H42A H 0.3393 -0.3501 0.0112 0.084 Uiso 1 1 calc R
H42B H 0.3504 -0.2543 0.0039 0.084 Uiso 1 1 calc R
H42C H 0.2444 -0.2943 0.0546 0.084 Uiso 1 1 calc R
C44 C 0.0647(4) -0.1339(3) 0.2595(3) 0.0680(13) Uani 1 1 d .
H44A H 0.0389 -0.1199 0.2120 0.102 Uiso 1 1 calc R
H44B H 0.0004 -0.1242 0.2970 0.102 Uiso 1 1 calc R
H44C H 0.0712 -0.1937 0.2487 0.102 Uiso 1 1 calc R
C45 C 0.2382(4) -0.0980(3) 0.3671(2) 0.0632(12) Uani 1 1 d .
H45A H 0.1703 -0.0948 0.4029 0.095 Uiso 1 1 calc R
H45B H 0.3163 -0.0566 0.3900 0.095 Uiso 1 1 calc R
H45C H 0.2562 -0.1552 0.3560 0.095 Uiso 1 1 calc R
C53 C 0.6600(4) 0.2497(3) 0.4190(3) 0.0794(15) Uani 1 1 d .
H53A H 0.7411 0.2455 0.3952 0.119 Uiso 1 1 calc R
H53B H 0.6767 0.2695 0.4747 0.119 Uiso 1 1 calc R
H53C H 0.6200 0.2899 0.3993 0.119 Uiso 1 1 calc R
C57 C 0.3414(6) 0.1442(3) 0.6766(2) 0.0962(19) Uani 1 1 d .
H57A H 0.3437 0.1632 0.7326 0.144 Uiso 1 1 calc R
H57B H 0.4189 0.1225 0.6622 0.144 Uiso 1 1 calc R
H57C H 0.2653 0.0989 0.6583 0.144 Uiso 1 1 calc R
C26 C 0.1107(6) 0.6556(3) 0.3735(3) 0.0844(16) Uani 1 1 d .
H26A H 0.0887 0.7077 0.4034 0.127 Uiso 1 1 calc R
H26B H 0.0737 0.6437 0.3207 0.127 Uiso 1 1 calc R
H26C H 0.2043 0.6629 0.3735 0.127 Uiso 1 1 calc R
C54 C 0.6331(5) 0.0966(3) 0.4233(3) 0.0847(16) Uani 1 1 d .
H54A H 0.7155 0.0968 0.3999 0.127 Uiso 1 1 calc R
H54B H 0.5770 0.0404 0.4057 0.127 Uiso 1 1 calc R
H54C H 0.6477 0.1101 0.4792 0.127 Uiso 1 1 calc R
C27 C -0.0832(5) 0.5768(3) 0.4202(3) 0.100(2) Uani 1 1 d .
H27A H -0.0966 0.6317 0.4496 0.149 Uiso 1 1 calc R
H27B H -0.1134 0.5331 0.4483 0.149 Uiso 1 1 calc R
H27C H -0.1313 0.5620 0.3701 0.149 Uiso 1 1 calc R
C56 C 0.4308(6) 0.2939(3) 0.6750(2) 0.106(2) Uani 1 1 d .
H56A H 0.4287 0.3069 0.7309 0.159 Uiso 1 1 calc R
H56B H 0.4108 0.3410 0.6556 0.159 Uiso 1 1 calc R
H56C H 0.5165 0.2856 0.6609 0.159 Uiso 1 1 calc R
H1 H 0.172(3) 0.077(2) 0.130(2) 0.058(11) Uiso 1 1 d .
H2 H 0.440(3) 0.188(2) 0.1448(18) 0.042(9) Uiso 1 1 d .

loop_
_atom_site_aniso_label
_atom_site_aniso_U_11
_atom_site_aniso_U_22
_atom_site_aniso_U_33
_atom_site_aniso_U_23
_atom_site_aniso_U_13
_atom_site_aniso_U_12
Sn1 0.02575(11) 0.02148(11) 0.02170(11) 0.00269(8) -0.00204(8) 0.00493(8)
C17 0.0368(18) 0.0322(18) 0.0245(16) 0.0016(14) -0.0014(14) 0.0072(14)
Sn2 0.02388(11) 0.02527(12) 0.02082(11) 0.00287(8) 0.00062(8) 0.00746(8)
P1 0.0280(4) 0.0275(4) 0.0289(4) 0.0071(3) -0.0040(3) 0.0028(3)
P2 0.0248(4) 0.0327(5) 0.0371(5) 0.0095(4) 0.0022(4) 0.0054(3)
C1 0.0235(15) 0.0220(15) 0.0246(15) 0.0027(12) 0.0031(12) 0.0064(12)
C16 0.0351(17) 0.0202(15) 0.0222(15) 0.0028(12) 0.0039(13) 0.0051(13)
C31 0.0266(15) 0.0271(16) 0.0220(14) 0.0038(13) 0.0004(12) 0.0085(13)
C32 0.0311(17) 0.0277(17) 0.0272(16) 0.0011(13) 0.0006(13) 0.0103(13)
C3 0.0339(17) 0.0301(17) 0.0247(15) 0.0054(13) -0.0034(13) 0.0061(14)
C6 0.0272(16) 0.0239(16) 0.0287(16) 0.0028(13) 0.0019(13) 0.0040(13)
C21 0.0332(17) 0.0269(17) 0.0250(15) 0.0051(13) 0.0033(13) 0.0060(13)
C46 0.0341(17) 0.0293(17) 0.0248(15) 0.0040(13) 0.0016(14) 0.0100(14)
C7 0.0382(18) 0.0229(16) 0.0243(15) 0.0071(13) -0.0018(14) 0.0010(13)
C36 0.0294(16) 0.0295(17) 0.0236(15) 0.0042(13) 0.0006(13) 0.0078(13)
C2 0.0268(15) 0.0224(15) 0.0231(15) 0.0045(12) -0.0002(12) 0.0051(12)
C4 0.0346(17) 0.0280(17) 0.0305(16) 0.0095(14) 0.0026(14) 0.0090(14)
C5 0.0323(17) 0.0230(16) 0.0361(18) 0.0065(14) -0.0002(14) 0.0004(13)
C33 0.0332(17) 0.0320(18) 0.0345(18) 0.0038(14) 0.0051(14) 0.0095(14)
C47 0.0329(18) 0.047(2) 0.0289(17) 0.0020(15) -0.0005(15) 0.0108(16)
C13 0.0347(18) 0.0276(17) 0.0338(17) 0.0039(14) -0.0021(15) -0.0027(14)
C35 0.0368(18) 0.0258(17) 0.0356(18) 0.0075(14) 0.0011(15) 0.0017(14)
C18 0.051(2) 0.0353(19) 0.0266(17) -0.0025(15) -0.0066(16) 0.0051(16)
C28 0.0278(16) 0.0268(17) 0.0365(18) 0.0045(14) -0.0027(14) 0.0058(13)
C8 0.0384(19) 0.036(2) 0.046(2) 0.0150(17) -0.0074(16) -0.0034(16)
C34 0.0370(18) 0.0281(17) 0.0289(16) 0.0017(14) -0.0032(14) 0.0103(14)
C37 0.0292(17) 0.0292(17) 0.0398(19) 0.0029(15) 0.0106(15) 0.0062(14)
C22 0.043(2) 0.0367(19) 0.0288(17) -0.0036(15) -0.0105(15) 0.0078(16)
C50 0.042(2) 0.043(2) 0.0280(17) 0.0035(15) 0.0072(15) 0.0090(16)
C10 0.046(2) 0.0323(19) 0.0411(19) 0.0181(16) -0.0066(17) 0.0004(16)
C49 0.051(2) 0.042(2) 0.0238(17) 0.0026(15) 0.0038(16) 0.0065(17)
C58 0.0316(18) 0.063(2) 0.0276(17) 0.0083(17) 0.0096(14) 0.0124(17)
C51 0.0396(18) 0.0302(17) 0.0259(16) 0.0024(13) 0.0044(14) 0.0092(14)
C14 0.073(3) 0.0249(18) 0.044(2) -0.0036(16) -0.014(2) 0.0031(18)
C11 0.063(3) 0.054(3) 0.065(3) 0.030(2) -0.007(2) 0.020(2)
C55 0.071(3) 0.062(3) 0.0237(18) 0.0022(18) -0.0012(18) 0.003(2)
C23 0.057(2) 0.044(2) 0.0327(18) 0.0017(16) -0.0136(17) 0.0109(18)
C29 0.051(2) 0.041(2) 0.039(2) 0.0033(16) -0.0103(17) 0.0157(17)
C40 0.048(2) 0.0271(18) 0.046(2) 0.0028(16) 0.0060(17) 0.0112(16)
C25 0.077(3) 0.038(2) 0.043(2) -0.0099(18) 0.000(2) 0.024(2)
C12 0.064(3) 0.062(3) 0.042(2) 0.029(2) 0.005(2) 0.007(2)
C30 0.036(2) 0.045(2) 0.064(3) 0.0067(19) 0.0051(18) 0.0017(17)
C19 0.056(2) 0.0329(19) 0.0291(17) -0.0003(15) 0.0059(17) 0.0151(17)
C24 0.043(2) 0.064(3) 0.048(2) 0.011(2) -0.0122(18) -0.0007(19)
C38 0.075(3) 0.045(2) 0.050(2) 0.0079(19) 0.029(2) 0.002(2)
C9 0.049(2) 0.0272(18) 0.056(2) 0.0056(17) 0.0087(19) 0.0089(16)
C59 0.041(2) 0.056(3) 0.071(3) 0.007(2) 0.008(2) 0.0079(19)
C39 0.0312(19) 0.039(2) 0.090(3) -0.001(2) 0.000(2) 0.0091(16)
C60 0.044(2) 0.078(3) 0.078(3) 0.045(3) 0.008(2) 0.020(2)
C48 0.042(2) 0.056(2) 0.0276(17) 0.0025(16) -0.0090(16) 0.0085(18)
C20 0.0394(19) 0.0342(19) 0.0348(18) 0.0046(15) 0.0015(15) 0.0127(15)
C43 0.0370(18) 0.0290(17) 0.0334(17) 0.0066(14) 0.0116(15) 0.0092(14)
C52 0.0334(19) 0.083(3) 0.0300(18) 0.0024(19) -0.0037(15) 0.0219(19)
C41 0.055(2) 0.048(2) 0.065(3) -0.018(2) -0.011(2) 0.029(2)
C15 0.036(2) 0.079(3) 0.053(2) 0.011(2) -0.0040(19) -0.014(2)
C42 0.052(2) 0.046(2) 0.059(3) -0.013(2) -0.006(2) 0.0136(19)
C44 0.035(2) 0.081(3) 0.068(3) -0.010(2) 0.015(2) -0.006(2)
C45 0.073(3) 0.091(3) 0.040(2) 0.030(2) 0.020(2) 0.034(3)
C53 0.045(3) 0.103(4) 0.084(3) 0.018(3) 0.020(2) 0.004(3)
C57 0.159(6) 0.087(4) 0.033(2) 0.014(2) -0.011(3) 0.006(4)
C26 0.135(5) 0.035(2) 0.080(3) 0.001(2) 0.018(3) 0.023(3)
C54 0.067(3) 0.111(4) 0.090(4) 0.020(3) 0.014(3) 0.055(3)
C27 0.106(4) 0.074(4) 0.111(5) -0.016(3) 0.044(4) 0.039(3)
C56 0.145(5) 0.087(4) 0.040(2) -0.021(2) 0.023(3) -0.046(4)

loop_
_atom_type_symbol
_atom_type_description
_atom_type_scat_dispersion_real
_atom_type_scat_dispersion_imag
_atom_type_scat_source
C C 0.0033 0.0016 'International Tables Vol C Tables 4.2.6.8 and 6.1.1.4'
H H 0.0000 0.0000 'International Tables Vol C Tables 4.2.6.8 and 6.1.1.4'
P P 0.1023 0.0942 'International Tables Vol C Tables 4.2.6.8 and 6.1.1.4'
Sn Sn -0.6537 1.4246 'International Tables Vol C Tables 4.2.6.8 and 6.1.1.4'

loop_
_geom_angle_atom_site_label_1
_geom_angle_atom_site_label_2
_geom_angle_atom_site_label_3
_geom_angle
C16 Sn1 C1 102.82(11)
C16 Sn1 P2 114.62(9)
C1 Sn1 P2 113.25(8)
C16 Sn1 P1 114.59(8)
C1 Sn1 P1 118.86(8)
P2 Sn1 P1 93.31(4)
C18 C17 C16 118.2(3)
C18 C17 C22 117.9(3)
C16 C17 C22 124.0(3)
C31 Sn2 C46 112.56(11)
C31 Sn2 P1 107.18(9)
C46 Sn2 P1 114.68(9)
C31 Sn2 P2 116.81(8)
C46 Sn2 P2 111.49(9)
P1 Sn2 P2 92.63(4)
Sn1 P1 Sn2 83.48(4)
Sn1 P1 H1 89.9(15)
Sn2 P1 H1 86.8(16)
Sn1 P2 Sn2 83.50(4)
Sn1 P2 H2 88.2(14)
Sn2 P2 H2 91.0(13)
C6 C1 C2 118.5(3)
C6 C1 Sn1 116.9(2)
C2 C1 Sn1 124.3(2)
C21 C16 C17 119.0(3)
C21 C16 Sn1 116.8(2)
C17 C16 Sn1 123.4(2)
C32 C31 C36 118.7(3)
C32 C31 Sn2 123.5(2)
C36 C31 Sn2 117.3(2)
C33 C32 C31 119.3(3)
C33 C32 C37 117.0(3)
C31 C32 C37 123.6(3)
C4 C3 C2 122.3(3)
C4 C3 H3A 118.8
C2 C3 H3A 118.8
C1 C6 C5 119.4(3)
C1 C6 C13 122.8(3)
C5 C6 C13 117.8(3)
C20 C21 C16 120.0(3)
C20 C21 C28 116.8(3)
C16 C21 C28 123.1(3)
C47 C46 C51 118.7(3)
C47 C46 Sn2 117.3(2)
C51 C46 Sn2 123.9(2)
C9 C7 C8 111.2(3)
C9 C7 C2 109.2(2)
C8 C7 C2 113.9(3)
C9 C7 H7A 107.4
C8 C7 H7A 107.4
C2 C7 H7A 107.4
C35 C36 C31 119.6(3)
C35 C36 C43 118.2(3)
C31 C36 C43 122.1(3)
C3 C2 C1 119.9(3)
C3 C2 C7 118.2(3)
C1 C2 C7 121.9(3)
C5 C4 C3 117.1(3)
C5 C4 C10 121.2(3)
C3 C4 C10 121.6(3)
C4 C5 C6 122.6(3)
C4 C5 H5A 118.7
C6 C5 H5A 118.7
C34 C33 C32 122.5(3)
C34 C33 H33A 118.8
C32 C33 H33A 118.8
C48 C47 C46 119.8(3)
C48 C47 C52 117.2(3)
C46 C47 C52 123.0(3)
C6 C13 C14 111.9(3)
C6 C13 C15 111.6(3)
C14 C13 C15 111.8(3)
C6 C13 H13A 107.1
C14 C13 H13A 107.1
C15 C13 H13A 107.1
C36 C35 C34 122.2(3)
C36 C35 H35A 118.9
C34 C35 H35A 118.9
C17 C18 C19 123.2(3)
C17 C18 H18A 118.4
C19 C18 H18A 118.4
C21 C28 C29 113.1(3)
C21 C28 C30 110.5(3)
C29 C28 C30 110.2(3)
C21 C28 H28A 107.6
C29 C28 H28A 107.6
C30 C28 H28A 107.6
C7 C8 H8A 109.5
C7 C8 H8B 109.5
H8A C8 H8B 109.5
C7 C8 H8C 109.5
H8A C8 H8C 109.5
H8B C8 H8C 109.5
C35 C34 C33 117.7(3)
C35 C34 C40 119.9(3)
C33 C34 C40 122.4(3)
C32 C37 C38 112.4(3)
C32 C37 C39 110.3(3)
C38 C37 C39 111.6(3)
C32 C37 H37A 107.4
C38 C37 H37A 107.4
C39 C37 H37A 107.4
C17 C22 C24 111.7(3)
C17 C22 C23 112.7(3)
C24 C22 C23 109.9(3)
C17 C22 H22A 107.4
C24 C22 H22A 107.4
C23 C22 H22A 107.4
C49 C50 C51 123.4(3)
C49 C50 H50A 118.3
C51 C50 H50A 118.3
C12 C10 C4 111.5(3)
C12 C10 C11 110.0(3)
C4 C10 C11 111.6(3)
C12 C10 H10A 107.8
C4 C10 H10A 107.8
C11 C10 H10A 107.8
C50 C49 C48 117.2(3)
C50 C49 C55 121.1(3)
C48 C49 C55 121.7(3)
C60 C58 C51 112.5(3)
C60 C58 C59 110.7(3)
C51 C58 C59 112.6(3)
C60 C58 H58A 106.8
C51 C58 H58A 106.8
C59 C58 H58A 106.8
C50 C51 C46 118.8(3)
C50 C51 C58 117.5(3)
C46 C51 C58 123.8(3)
C13 C14 H14A 109.5
C13 C14 H14B 109.5
H14A C14 H14B 109.5
C13 C14 H14C 109.5
H14A C14 H14C 109.5
H14B C14 H14C 109.5
C10 C11 H11A 109.5
C10 C11 H11B 109.5
H11A C11 H11B 109.5
C10 C11 H11C 109.5
H11A C11 H11C 109.5
H11B C11 H11C 109.5
C56 C55 C57 114.6(4)
C56 C55 C49 113.2(3)
C57 C55 C49 112.2(3)
C56 C55 H55A 105.3
C57 C55 H55A 105.3
C49 C55 H55A 105.3
C22 C23 H23A 109.5
C22 C23 H23B 109.5
H23A C23 H23B 109.5
C22 C23 H23C 109.5
H23A C23 H23C 109.5
H23B C23 H23C 109.5
C28 C29 H29A 109.5
C28 C29 H29B 109.5
H29A C29 H29B 109.5
C28 C29 H29C 109.5
H29A C29 H29C 109.5
H29B C29 H29C 109.5
C41 C40 C42 111.1(3)
C41 C40 C34 115.0(3)
C42 C40 C34 109.7(3)
C41 C40 H40A 106.8
C42 C40 H40A 106.8
C34 C40 H40A 106.8
C27 C25 C26 111.1(4)
C27 C25 C19 114.0(4)
C26 C25 C19 110.8(3)
C27 C25 H25A 106.8
C26 C25 H25A 106.8
C19 C25 H25A 106.8
C10 C12 H12A 109.5
C10 C12 H12B 109.5
H12A C12 H12B 109.5
C10 C12 H12C 109.5
H12A C12 H12C 109.5
H12B C12 H12C 109.5
C28 C30 H30A 109.5
C28 C30 H30B 109.5
H30A C30 H30B 109.5
C28 C30 H30C 109.5
H30A C30 H30C 109.5
H30B C30 H30C 109.5
C20 C19 C18 117.3(3)
C20 C19 C25 122.2(3)
C18 C19 C25 120.5(3)
C22 C24 H24A 109.5
C22 C24 H24B 109.5
H24A C24 H24B 109.5
C22 C24 H24C 109.5
H24A C24 H24C 109.5
H24B C24 H24C 109.5
C37 C38 H38A 109.5
C37 C38 H38B 109.5
H38A C38 H38B 109.5
C37 C38 H38C 109.5
H38A C38 H38C 109.5
H38B C38 H38C 109.5
C7 C9 H9A 109.5
C7 C9 H9B 109.5
H9A C9 H9B 109.5
C7 C9 H9C 109.5
H9A C9 H9C 109.5
H9B C9 H9C 109.5
C58 C59 H59A 109.5
C58 C59 H59B 109.5
H59A C59 H59B 109.5
C58 C59 H59C 109.5
H59A C59 H59C 109.5
H59B C59 H59C 109.5
C37 C39 H39A 109.5
C37 C39 H39B 109.5
H39A C39 H39B 109.5
C37 C39 H39C 109.5
H39A C39 H39C 109.5
H39B C39 H39C 109.5
C58 C60 H60A 109.5
C58 C60 H60B 109.5
H60A C60 H60B 109.5
C58 C60 H60C 109.5
H60A C60 H60C 109.5
H60B C60 H60C 109.5
C49 C48 C47 122.0(3)
C49 C48 H48A 119.0
C47 C48 H48A 119.0
C21 C20 C19 122.0(3)
C21 C20 H20A 119.0
C19 C20 H20A 119.0
C44 C43 C36 114.1(3)
C44 C43 C45 111.2(3)
C36 C43 C45 109.6(3)
C44 C43 H43A 107.2
C36 C43 H43A 107.2
C45 C43 H43A 107.2
C54 C52 C53 111.1(4)
C54 C52 C47 111.1(3)
C53 C52 C47 112.2(3)
C54 C52 H52A 107.4
C53 C52 H52A 107.4
C47 C52 H52A 107.4
C40 C41 H41A 109.5
C40 C41 H41B 109.5
H41A C41 H41B 109.5
C40 C41 H41C 109.5
H41A C41 H41C 109.5
H41B C41 H41C 109.5
C13 C15 H15A 109.5
C13 C15 H15B 109.5
H15A C15 H15B 109.5
C13 C15 H15C 109.5
H15A C15 H15C 109.5
H15B C15 H15C 109.5
C40 C42 H42A 109.5
C40 C42 H42B 109.5
H42A C42 H42B 109.5
C40 C42 H42C 109.5
H42A C42 H42C 109.5
H42B C42 H42C 109.5
C43 C44 H44A 109.5
C43 C44 H44B 109.5
H44A C44 H44B 109.5
C43 C44 H44C 109.5
H44A C44 H44C 109.5
H44B C44 H44C 109.5
C43 C45 H45A 109.5
C43 C45 H45B 109.5
H45A C45 H45B 109.5
C43 C45 H45C 109.5
H45A C45 H45C 109.5
H45B C45 H45C 109.5
C52 C53 H53A 109.5
C52 C53 H53B 109.5
H53A C53 H53B 109.5
C52 C53 H53C 109.5
H53A C53 H53C 109.5
H53B C53 H53C 109.5
C55 C57 H57A 109.5
C55 C57 H57B 109.5
H57A C57 H57B 109.5
C55 C57 H57C 109.5
H57A C57 H57C 109.5
H57B C57 H57C 109.5
C25 C26 H26A 109.5
C25 C26 H26B 109.5
H26A C26 H26B 109.5
C25 C26 H26C 109.5
H26A C26 H26C 109.5
H26B C26 H26C 109.5
C52 C54 H54A 109.5
C52 C54 H54B 109.5
H54A C54 H54B 109.5
C52 C54 H54C 109.5
H54A C54 H54C 109.5
H54B C54 H54C 109.5
C25 C27 H27A 109.5
C25 C27 H27B 109.5
H27A C27 H27B 109.5
C25 C27 H27C 109.5
H27A C27 H27C 109.5
H27B C27 H27C 109.5
C55 C56 H56A 109.5
C55 C56 H56B 109.5
H56A C56 H56B 109.5
C55 C56 H56C 109.5
H56A C56 H56C 109.5
H56B C56 H56C 109.5

loop_
_geom_bond_atom_site_label_1
_geom_bond_atom_site_label_2
_geom_bond_distance
Sn1 C16 2.152(3)
Sn1 C1 2.179(3)
Sn1 P2 2.5212(12)
Sn1 P1 2.5327(13)
C17 C18 1.374(4)
C17 C16 1.404(4)
C17 C22 1.510(5)
Sn2 C31 2.153(3)
Sn2 C46 2.167(3)
Sn2 P1 2.5361(12)
Sn2 P2 2.5464(12)
P1 H1 1.29(3)
P2 H2 1.34(3)
C1 C6 1.394(4)
C1 C2 1.397(4)
C16 C21 1.396(4)
C31 C32 1.394(4)
C31 C36 1.399(4)
C32 C33 1.373(4)
C32 C37 1.511(4)
C3 C4 1.381(4)
C3 C2 1.386(4)
C3 H3A 0.9400
C6 C5 1.398(4)
C6 C13 1.502(4)
C21 C20 1.367(4)
C21 C28 1.511(4)
C46 C47 1.391(4)
C46 C51 1.394(4)
C7 C9 1.508(4)
C7 C8 1.511(4)
C7 C2 1.515(4)
C7 H7A 0.9900
C36 C35 1.371(4)
C36 C43 1.509(4)
C4 C5 1.372(4)
C4 C10 1.517(4)
C5 H5A 0.9400
C33 C34 1.371(4)
C33 H33A 0.9400
C47 C48 1.385(4)
C47 C52 1.513(5)
C13 C14 1.508(5)
C13 C15 1.515(5)
C13 H13A 0.9900
C35 C34 1.371(4)
C35 H35A 0.9400
C18 C19 1.381(5)
C18 H18A 0.9400
C28 C29 1.517(4)
C28 C30 1.524(4)
C28 H28A 0.9900
C8 H8A 0.9700
C8 H8B 0.9700
C8 H8C 0.9700
C34 C40 1.509(4)
C37 C38 1.518(5)
C37 C39 1.522(5)
C37 H37A 0.9900
C22 C24 1.523(5)
C22 C23 1.523(4)
C22 H22A 0.9900
C50 C49 1.357(5)
C50 C51 1.385(4)
C50 H50A 0.9400
C10 C12 1.506(5)
C10 C11 1.518(5)
C10 H10A 0.9900
C49 C48 1.373(5)
C49 C55 1.510(4)
C58 C60 1.499(5)
C58 C51 1.499(5)
C58 C59 1.517(5)
C58 H58A 0.9900
C14 H14A 0.9700
C14 H14B 0.9700
C14 H14C 0.9700
C11 H11A 0.9700
C11 H11B 0.9700
C11 H11C 0.9700
C55 C56 1.448(5)
C55 C57 1.468(6)
C55 H55A 0.9900
C23 H23A 0.9700
C23 H23B 0.9700
C23 H23C 0.9700
C29 H29A 0.9700
C29 H29B 0.9700
C29 H29C 0.9700
C40 C41 1.483(5)
C40 C42 1.507(5)
C40 H40A 0.9900
C25 C27 1.482(6)
C25 C26 1.498(6)
C25 C19 1.502(5)
C25 H25A 0.9900
C12 H12A 0.9700
C12 H12B 0.9700
C12 H12C 0.9700
C30 H30A 0.9700
C30 H30B 0.9700
C30 H30C 0.9700
C19 C20 1.370(5)
C24 H24A 0.9700
C24 H24B 0.9700
C24 H24C 0.9700
C38 H38A 0.9700
C38 H38B 0.9700
C38 H38C 0.9700
C9 H9A 0.9700
C9 H9B 0.9700
C9 H9C 0.9700
C59 H59A 0.9700
C59 H59B 0.9700
C59 H59C 0.9700
C39 H39A 0.9700
C39 H39B 0.9700
C39 H39C 0.9700
C60 H60A 0.9700
C60 H60B 0.9700
C60 H60C 0.9700
C48 H48A 0.9400
C20 H20A 0.9400
C43 C44 1.502(5)
C43 C45 1.528(5)
C43 H43A 0.9900
C52 C54 1.504(6)
C52 C53 1.510(6)
C52 H52A 0.9900
C41 H41A 0.9700
C41 H41B 0.9700
C41 H41C 0.9700
C15 H15A 0.9700
C15 H15B 0.9700
C15 H15C 0.9700
C42 H42A 0.9700
C42 H42B 0.9700
C42 H42C 0.9700
C44 H44A 0.9700
C44 H44B 0.9700
C44 H44C 0.9700
C45 H45A 0.9700
C45 H45B 0.9700
C45 H45C 0.9700
C53 H53A 0.9700
C53 H53B 0.9700
C53 H53C 0.9700
C57 H57A 0.9700
C57 H57B 0.9700
C57 H57C 0.9700
C26 H26A 0.9700
C26 H26B 0.9700
C26 H26C 0.9700
C54 H54A 0.9700
C54 H54B 0.9700
C54 H54C 0.9700
C27 H27A 0.9700
C27 H27B 0.9700
C27 H27C 0.9700
C56 H56A 0.9700
C56 H56B 0.9700
C56 H56C 0.9700
